data_4320805
loop_
_publ_author_name
'Eric G. Tulsky'
'Jeffrey R. Long'

_publ_contact_author
;
       Jeffrey R. Long
       Department of Chemistry
       University of California, Berkeley
       United States of America
;
_publ_contact_author_email jlong@cchem.berkeley.edu
_publ_contact_author_fax '510 643-3832'
_publ_contact_author_phone '510 642-0860'
_publ_section_title
;
 Heterometal Substitution in the Dimensional Reduction of Cluster
 Frameworks: Synthesis of Soluble [Re6-nOsnSe8Cl6](4-n) (n = 1-3)
 Cluster-Containing Solids
;
_journal_name_full 'Inorganic Chemistry'
_journal_page_first 6990
_journal_page_last 7002
_journal_paper_doi 10.1021/ic010867d
_journal_volume 40
_journal_year 2001
_chemical_compound_source synthetic
_chemical_formula_sum 'C12 H30 Cl4 Os2 P2 Re4 Se8'
_chemical_formula_weight 2134.98
_chemical_name_systematic
;
?
;
_space_group_IT_number 14
_symmetry_cell_setting monoclinic
_symmetry_space_group_name_Hall '-P 2yn'
_symmetry_space_group_name_H-M 'P 1 21/n 1'
_atom_sites_solution_hydrogens geom
_atom_sites_solution_primary direct
_atom_sites_solution_secondary difmap
_audit_creation_method SHELXL
_cell_angle_alpha 90.00
_cell_angle_beta 103.884(2)
_cell_angle_gamma 90.00
_cell_formula_units_Z 2
_cell_length_a 9.2771(3)
_cell_length_b 11.7511(4)
_cell_length_c 15.1970(5)
_cell_measurement_temperature 152(2)
_cell_volume 1608.31(9)
_computing_cell_refinement 'Bruker SAINT'
_computing_data_collection 'Bruker SMART'
_computing_data_reduction 'Bruker SAINT'
_computing_molecular_graphics 'Bruker SHELXTL'
_computing_publication_material 'Bruker SHELXTL'
_computing_structure_refinement 'SHELXL-93 (Sheldrick, 1993)'
_computing_structure_solution 'SHELXS-86 (Sheldrick, 1990)'
_diffrn_ambient_temperature 152(2)
_diffrn_radiation_monochromator graphite
_diffrn_radiation_source 'fine-focus sealed tube'
_diffrn_radiation_type MoK\a
_diffrn_radiation_wavelength 0.71073
_diffrn_reflns_av_R_equivalents 0.0375
_diffrn_reflns_av_sigmaI/netI 0.0451
_diffrn_reflns_limit_h_max 9
_diffrn_reflns_limit_h_min -10
_diffrn_reflns_limit_k_max 13
_diffrn_reflns_limit_k_min -14
_diffrn_reflns_limit_l_max 16
_diffrn_reflns_limit_l_min -17
_diffrn_reflns_number 7064
_diffrn_reflns_theta_max 25.53
_diffrn_reflns_theta_min 2.22
_exptl_absorpt_coefficient_mu 32.353
_exptl_absorpt_correction_type multi-scan
_exptl_absorpt_process_details 'Blessing, Acta Cryst. (1995) A51 33-38'
_exptl_crystal_colour red
_exptl_crystal_density_diffrn 4.409
_exptl_crystal_description 'rhombic plates'
_exptl_crystal_F_000 1848
_exptl_crystal_size_max 0.30
_exptl_crystal_size_mid 0.08
_exptl_crystal_size_min 0.06
_refine_diff_density_max 2.332
_refine_diff_density_min -2.942
_refine_diff_density_rms 0.415
_refine_ls_extinction_coef 0.00045(4)
_refine_ls_extinction_expression Fc^*^=kFc[1+0.001xFc^2^\l^3^/sin(2\q)]^-1/4^
_refine_ls_extinction_method SHELXL
_refine_ls_goodness_of_fit_all 0.980
_refine_ls_goodness_of_fit_obs 1.088
_refine_ls_matrix_type full
_refine_ls_number_parameters 149
_refine_ls_number_reflns 2713
_refine_ls_number_restraints 0
_refine_ls_restrained_S_all 0.980
_refine_ls_restrained_S_obs 1.088
_refine_ls_R_factor_all 0.0572
_refine_ls_R_factor_obs 0.0377
_refine_ls_shift/esd_max -0.001
_refine_ls_shift/esd_mean 0.000
_refine_ls_structure_factor_coef Fsqd
_refine_ls_weighting_details 'w=1/[\s^2^(Fo^2^)+(0.0502P)^2^+0.0000P] where P=(Fo^2^+2Fc^2^)/3'
_refine_ls_weighting_scheme calc
_refine_ls_wR_factor_all 0.0917
_refine_ls_wR_factor_obs 0.0861
_reflns_number_observed 1975
_reflns_number_total 2713
_reflns_observed_criterion >2sigma(I)
_cod_data_source_file ic010867d_9.cif
_cod_data_source_block compound9
_cod_depositor_comments
;
The following automatic conversions were performed:

'_exptl_absorpt_correction_type' value 'multiscan' changed to
'multi-scan' according to the built-in table from CIF Core dictionary
named 'cif_core.dic' version 2.4.1 from 2010-06-29.

Automatic conversion script
Id: cif_fix_values 1646 2011-03-28 12:23:43Z adriana 

The following automatic conversions were performed:

'_refine_ls_weighting_scheme' value 'calc
w=1/[\s^2^(Fo^2^)+(0.0502P)^2^+0.0000P] where P=(Fo^2^+2Fc^2^)/3' was
changed to 'calc'. New tag '_refine_ls_weighting_details' was
created. The value of the new tag was set to
'w=1/[\s^2^(Fo^2^)+(0.0502P)^2^+0.0000P] where P=(Fo^2^+2Fc^2^)/3'.

Automatic conversion script
Id: cif_fix_values 3143 2015-03-26 13:38:13Z robertas 
;
_cod_database_code 4320805

loop_
_symmetry_equiv_pos_as_xyz
'x, y, z'
'-x+1/2, y+1/2, -z+1/2'
'-x, -y, -z'
'x-1/2, -y-1/2, z-1/2'

loop_
_atom_site_aniso_label
_atom_site_aniso_U_11
_atom_site_aniso_U_22
_atom_site_aniso_U_33
_atom_site_aniso_U_23
_atom_site_aniso_U_13
_atom_site_aniso_U_12
Os1 0.0115(3) 0.0137(3) 0.0137(3) 0.0006(2) 0.0037(2) 0.0005(2)
Re1 0.0113(3) 0.0149(3) 0.0147(3) 0.0013(2) 0.0034(2) 0.0016(2)
Re2 0.0128(3) 0.0151(3) 0.0131(3) -0.0007(2) 0.0035(2) 0.0001(2)
Se1 0.0148(7) 0.0193(7) 0.0151(6) 0.0028(5) 0.0026(5) 0.0005(6)
Se2 0.0174(7) 0.0157(7) 0.0204(6) -0.0011(5) 0.0071(5) 0.0013(6)
Se3 0.0122(7) 0.0190(7) 0.0175(6) -0.0008(5) 0.0002(5) -0.0025(6)
Se4 0.0151(7) 0.0197(7) 0.0157(6) 0.0006(6) 0.0057(5) 0.0009(6)
Cl1 0.016(2) 0.028(2) 0.028(2) 0.0045(15) 0.0055(13) 0.0067(15)
Cl2 0.024(2) 0.028(2) 0.019(2) -0.0074(14) 0.0065(13) -0.004(2)
P1 0.013(2) 0.020(2) 0.019(2) 0.0047(14) 0.0044(13) 0.002(2)
C1 0.014(7) 0.028(8) 0.028(7) 0.003(6) 0.014(6) 0.001(6)
C2 0.025(7) 0.023(7) 0.025(7) 0.004(6) 0.011(6) 0.011(7)
C3 0.013(7) 0.015(7) 0.035(7) 0.008(6) -0.002(6) -0.009(6)
C4 0.027(8) 0.016(8) 0.038(8) -0.005(6) -0.002(6) -0.011(7)
C5 0.019(7) 0.024(8) 0.028(7) 0.000(6) 0.014(6) -0.004(7)
C6 0.031(8) 0.031(8) 0.018(7) 0.002(6) 0.012(6) 0.009(7)

loop_
_atom_site_label
_atom_site_type_symbol
_atom_site_fract_x
_atom_site_fract_y
_atom_site_fract_z
_atom_site_U_iso_or_equiv
_atom_site_thermal_displace_type
_atom_site_occupancy
_atom_site_calc_flag
_atom_site_refinement_flags
_atom_site_disorder_group
Os1 Os 0.07337(5) 1.12888(4) 0.45136(3) 0.0129(2) Uani 1 d . .
Re1 Re 0.18767(5) 0.93558(4) 0.52578(3) 0.0136(2) Uani 1 d . .
Re2 Re 0.04235(5) 1.06781(4) 0.61304(3) 0.0136(2) Uani 1 d . .
Se1 Se 0.14913(14) 0.88114(11) 0.67847(8) 0.0166(3) Uani 1 d . .
Se2 Se 0.06791(14) 0.75094(11) 0.46326(8) 0.0174(3) Uani 1 d . .
Se3 Se 0.28897(13) 1.12565(11) 0.58503(8) 0.0168(3) Uani 1 d . .
Se4 Se 0.20953(13) 0.99746(12) 0.37205(7) 0.0165(3) Uani 1 d . .
Cl1 Cl 0.4293(3) 0.8535(3) 0.5563(2) 0.0236(8) Uani 1 d . .
Cl2 Cl 0.0973(4) 1.1531(3) 0.7600(2) 0.0232(8) Uani 1 d . .
P1 P 0.1603(4) 1.2964(3) 0.3858(2) 0.0172(8) Uani 1 d . .
C1 C 0.0142(13) 1.3998(11) 0.3467(9) 0.022(3) Uani 1 d . .
H1A H -0.0675(13) 1.3613(11) 0.3055(9) 0.026 Uiso 1 calc R .
H1B H -0.0216(13) 1.4243(11) 0.3986(9) 0.026 Uiso 1 calc R .
C2 C 0.0522(14) 1.5062(11) 0.2987(8) 0.023(3) Uani 1 d . .
H2A H -0.0244(46) 1.5621(28) 0.2951(47) 0.035 Uiso 1 calc R .
H2B H 0.0597(86) 1.4865(17) 0.2386(21) 0.035 Uiso 1 calc R .
H2C H 0.1452(45) 1.5367(40) 0.3322(30) 0.035 Uiso 1 calc R .
C3 C 0.3083(13) 1.3769(11) 0.4602(9) 0.022(3) Uani 1 d . .
H3A H 0.3913(13) 1.3260(11) 0.4825(9) 0.027 Uiso 1 calc R .
H3B H 0.3415(13) 1.4352(11) 0.4245(9) 0.027 Uiso 1 calc R .
C4 C 0.2692(16) 1.4338(11) 0.5412(9) 0.029(3) Uani 1 d . .
H4A H 0.1841(61) 1.4818(57) 0.5206(10) 0.043 Uiso 1 calc R .
H4B H 0.3517(40) 1.4788(59) 0.5730(35) 0.043 Uiso 1 calc R .
H4C H 0.2470(91) 1.3766(11) 0.5811(30) 0.043 Uiso 1 calc R .
C5 C 0.2408(14) 1.2713(12) 0.2901(8) 0.022(3) Uani 1 d . .
H5A H 0.2784(14) 1.3430(12) 0.2732(8) 0.027 Uiso 1 calc R .
H5B H 0.3248(14) 1.2205(12) 0.3093(8) 0.027 Uiso 1 calc R .
C6 C 0.1345(15) 1.2198(12) 0.2049(8) 0.025(3) Uani 1 d . .
H6A H 0.1181(75) 1.1408(21) 0.2153(22) 0.038 Uiso 1 calc R .
H6B H 0.1782(45) 1.2270(66) 0.1539(15) 0.038 Uiso 1 calc R .
H6C H 0.0415(37) 1.2597(48) 0.1926(34) 0.038 Uiso 1 calc R .

loop_
_atom_type_symbol
_atom_type_description
_atom_type_scat_dispersion_real
_atom_type_scat_dispersion_imag
_atom_type_scat_source
C C 0.0033 0.0016 'International Tables Vol C Tables 4.2.6.8 and 6.1.1.4'
H H 0.0000 0.0000 'International Tables Vol C Tables 4.2.6.8 and 6.1.1.4'
P P 0.1023 0.0942 'International Tables Vol C Tables 4.2.6.8 and 6.1.1.4'
Cl Cl 0.1484 0.1585 'International Tables Vol C Tables 4.2.6.8 and 6.1.1.4'
Se Se -0.0929 2.2259 'International Tables Vol C Tables 4.2.6.8 and 6.1.1.4'
Re Re -1.0185 7.2310 'International Tables Vol C Tables 4.2.6.8 and 6.1.1.4'
Os Os -1.2165 7.6030 'International Tables Vol C Tables 4.2.6.8 and 6.1.1.4'

loop_
_geom_angle_atom_site_label_1
_geom_angle_atom_site_label_2
_geom_angle_atom_site_label_3
_geom_angle
_geom_angle_site_symmetry_1
_geom_angle_site_symmetry_3
_geom_angle_publ_flag
P1 Os1 Se4 92.72(9) . . ?
P1 Os1 Se3 93.79(8) . . ?
Se4 Os1 Se3 89.08(4) . . ?
P1 Os1 Se2 91.26(9) . 3_576 ?
Se4 Os1 Se2 176.00(5) . 3_576 ?
Se3 Os1 Se2 90.21(4) . 3_576 ?
P1 Os1 Se1 90.42(8) . 3_576 ?
Se4 Os1 Se1 90.43(4) . 3_576 ?
Se3 Os1 Se1 175.79(5) . 3_576 ?
Se2 Os1 Se1 89.99(4) 3_576 3_576 ?
P1 Os1 Re2 134.75(8) . 3_576 ?
Se4 Os1 Re2 58.91(3) . 3_576 ?
Se3 Os1 Re2 117.79(4) . 3_576 ?
Se2 Os1 Re2 118.16(4) 3_576 3_576 ?
Se1 Os1 Re2 58.57(3) 3_576 3_576 ?
P1 Os1 Re1 133.79(8) . 3_576 ?
Se4 Os1 Re1 118.38(4) . 3_576 ?
Se3 Os1 Re1 118.16(4) . 3_576 ?
Se2 Os1 Re1 58.69(3) 3_576 3_576 ?
Se1 Os1 Re1 58.59(3) 3_576 3_576 ?
Re2 Os1 Re1 59.49(2) 3_576 3_576 ?
P1 Os1 Re2 136.26(8) . . ?
Se4 Os1 Re2 117.67(4) . . ?
Se3 Os1 Re2 58.77(3) . . ?
Se2 Os1 Re2 58.76(3) 3_576 . ?
Se1 Os1 Re2 117.98(4) 3_576 . ?
Re2 Os1 Re2 88.94(2) 3_576 . ?
Re1 Os1 Re2 59.41(2) 3_576 . ?
P1 Os1 Re1 137.14(8) . . ?
Se4 Os1 Re1 58.30(3) . . ?
Se3 Os1 Re1 58.38(3) . . ?
Se2 Os1 Re1 118.12(4) 3_576 . ?
Se1 Os1 Re1 117.97(4) 3_576 . ?
Re2 Os1 Re1 59.42(2) 3_576 . ?
Re1 Os1 Re1 89.06(2) 3_576 . ?
Re2 Os1 Re1 59.37(2) . . ?
Cl1 Re1 Se4 90.93(8) . . ?
Cl1 Re1 Se3 92.09(9) . . ?
Se4 Re1 Se3 88.23(4) . . ?
Cl1 Re1 Se1 93.03(8) . . ?
Se4 Re1 Se1 176.01(5) . . ?
Se3 Re1 Se1 91.10(4) . . ?
Cl1 Re1 Se2 91.96(9) . . ?
Se4 Re1 Se2 91.45(4) . . ?
Se3 Re1 Se2 175.94(5) . . ?
Se1 Re1 Se2 88.93(4) . . ?
Cl1 Re1 Re2 134.30(8) . 3_576 ?
Se4 Re1 Re2 58.97(3) . 3_576 ?
Se3 Re1 Re2 117.80(3) . 3_576 ?
Se1 Re1 Re2 118.12(3) . 3_576 ?
Se2 Re1 Re2 58.79(3) . 3_576 ?
Cl1 Re1 Re2 135.81(8) . . ?
Se4 Re1 Re2 117.89(4) . . ?
Se3 Re1 Re2 58.87(3) . . ?
Se1 Re1 Re2 58.58(3) . . ?
Se2 Re1 Re2 117.94(4) . . ?
Re2 Re1 Re2 89.88(2) 3_576 . ?
Cl1 Re1 Os1 135.14(9) . 3_576 ?
Se4 Re1 Os1 119.28(3) . 3_576 ?
Se3 Re1 Os1 119.05(4) . 3_576 ?
Se1 Re1 Os1 57.80(3) . 3_576 ?
Se2 Re1 Os1 57.75(3) . 3_576 ?
Re2 Re1 Os1 60.33(2) 3_576 3_576 ?
Re2 Re1 Os1 60.20(2) . 3_576 ?
Cl1 Re1 Os1 133.91(8) . . ?
Se4 Re1 Os1 57.63(3) . . ?
Se3 Re1 Os1 57.66(3) . . ?
Se1 Re1 Os1 118.83(4) . . ?
Se2 Re1 Os1 118.93(3) . . ?
Re2 Re1 Os1 60.15(2) 3_576 . ?
Re2 Re1 Os1 60.27(2) . . ?
Os1 Re1 Os1 90.94(2) 3_576 . ?
Cl2 Re2 Se1 91.20(9) . . ?
Cl2 Re2 Se3 92.64(9) . . ?
Se1 Re2 Se3 90.84(4) . . ?
Cl2 Re2 Se4 92.18(8) . 3_576 ?
Se1 Re2 Se4 89.13(4) . 3_576 ?
Se3 Re2 Se4 175.18(4) . 3_576 ?
Cl2 Re2 Se2 92.71(9) . 3_576 ?
Se1 Re2 Se2 176.08(4) . 3_576 ?
Se3 Re2 Se2 88.80(4) . 3_576 ?
Se4 Re2 Se2 90.91(4) 3_576 3_576 ?
Cl2 Re2 Re1 135.24(8) . 3_576 ?
Se1 Re2 Re1 118.28(4) . 3_576 ?
Se3 Re2 Re1 117.77(3) . 3_576 ?
Se4 Re2 Re1 58.24(3) 3_576 3_576 ?
Se2 Re2 Re1 58.65(3) 3_576 3_576 ?
Cl2 Re2 Re1 134.64(8) . . ?
Se1 Re2 Re1 58.66(3) . . ?
Se3 Re2 Re1 58.35(3) . . ?
Se4 Re2 Re1 117.80(4) 3_576 . ?
Se2 Re2 Re1 118.03(3) 3_576 . ?
Re1 Re2 Re1 90.12(2) 3_576 . ?
Cl2 Re2 Os1 133.76(8) . 3_576 ?
Se1 Re2 Os1 57.86(3) . 3_576 ?
Se3 Re2 Os1 118.64(4) . 3_576 ?
Se4 Re2 Os1 57.51(3) 3_576 3_576 ?
Se2 Re2 Os1 119.07(4) 3_576 3_576 ?
Re1 Re2 Os1 60.43(2) 3_576 3_576 ?
Re1 Re2 Os1 60.31(2) . 3_576 ?
Cl2 Re2 Os1 135.18(8) . . ?
Se1 Re2 Os1 119.01(3) . . ?
Se3 Re2 Os1 57.54(3) . . ?
Se4 Re2 Os1 118.47(3) 3_576 . ?
Se2 Re2 Os1 57.68(3) 3_576 . ?
Re1 Re2 Os1 60.25(2) 3_576 . ?
Re1 Re2 Os1 60.36(2) . . ?
Os1 Re2 Os1 91.06(2) 3_576 . ?
Os1 Se1 Re2 63.57(3) 3_576 . ?
Os1 Se1 Re1 63.61(3) 3_576 . ?
Re2 Se1 Re1 62.76(3) . . ?
Os1 Se2 Re1 63.56(3) 3_576 . ?
Os1 Se2 Re2 63.56(3) 3_576 3_576 ?
Re1 Se2 Re2 62.56(3) . 3_576 ?
Os1 Se3 Re1 63.96(3) . . ?
Os1 Se3 Re2 63.69(3) . . ?
Re1 Se3 Re2 62.78(3) . . ?
Os1 Se4 Re1 64.06(3) . . ?
Os1 Se4 Re2 63.58(3) . 3_576 ?
Re1 Se4 Re2 62.80(3) . 3_576 ?
C1 P1 C5 105.4(6) . . ?
C1 P1 C3 104.4(6) . . ?
C5 P1 C3 100.9(6) . . ?
C1 P1 Os1 112.5(4) . . ?
C5 P1 Os1 116.0(5) . . ?
C3 P1 Os1 116.2(4) . . ?
C2 C1 P1 117.7(9) . . ?
C4 C3 P1 116.2(9) . . ?
C6 C5 P1 115.7(9) . . ?

loop_
_geom_bond_atom_site_label_1
_geom_bond_atom_site_label_2
_geom_bond_distance
_geom_bond_site_symmetry_2
_geom_bond_publ_flag
Os1 P1 2.430(3) . ?
Os1 Se4 2.4828(13) . ?
Os1 Se3 2.4857(12) . ?
Os1 Se2 2.4925(13) 3_576 ?
Os1 Se1 2.4926(12) 3_576 ?
Os1 Re2 2.6359(7) 3_576 ?
Os1 Re1 2.6387(7) 3_576 ?
Os1 Re2 2.6409(7) . ?
Os1 Re1 2.6434(7) . ?
Re1 Cl1 2.382(3) . ?
Re1 Se4 2.5011(12) . ?
Re1 Se3 2.5053(13) . ?
Re1 Se1 2.5140(13) . ?
Re1 Se2 2.5177(14) . ?
Re1 Re2 2.6163(6) 3_576 ?
Re1 Re2 2.6170(7) . ?
Re1 Os1 2.6387(7) 3_576 ?
Re2 Cl2 2.389(3) . ?
Re2 Se1 2.5118(13) . ?
Re2 Se3 2.5190(14) . ?
Re2 Se4 2.5207(13) 3_576 ?
Re2 Se2 2.5216(13) 3_576 ?
Re2 Re1 2.6163(6) 3_576 ?
Re2 Os1 2.6360(7) 3_576 ?
Se1 Os1 2.4926(12) 3_576 ?
Se2 Os1 2.4924(13) 3_576 ?
Se2 Re2 2.5216(13) 3_576 ?
Se4 Re2 2.5207(13) 3_576 ?
P1 C1 1.811(13) . ?
P1 C5 1.812(12) . ?
P1 C3 1.820(12) . ?
C1 C2 1.53(2) . ?
C3 C4 1.52(2) . ?
C5 C6 1.55(2) . ?
